data_7054387
loop_
_publ_author_name
'Guieu, Samuel'
'Cardona, Francisco'
'Rocha, Jo\~ao'
'Silva, Artur M. S.'

_publ_section_title
;
 Luminescent bi-metallic fluoroborate derivatives of bulky salen ligands
;
_journal_issue 11
_journal_name_full 'New J. Chem.'
_journal_page_first 5411
_journal_paper_doi 10.1039/C4NJ00941J
_journal_volume 38
_journal_year 2014
_chemical_formula_moiety 'C10 H12 B F2 N O'
_chemical_formula_sum 'C10 H12 B F2 N O'
_chemical_formula_weight 211.02
_chemical_name_systematic
;
 2,2-difluoro-3-propyl-2H-benzo[e][1,3,2]oxazaborinin-3-ium-2-uide
;
_space_group_crystal_system monoclinic
_space_group_IT_number 14
_space_group_name_Hall '-P 2ybc'
_space_group_name_H-M_alt 'P 1 21/c 1'
_symmetry_space_group_name_Hall '-P 2ybc'
_symmetry_space_group_name_H-M 'P 1 21/c 1'
_atom_sites_solution_hydrogens geom
_audit_creation_method SHELXL-2014
_cell_angle_alpha 90
_cell_angle_beta 93.457(7)
_cell_angle_gamma 90
_cell_formula_units_Z 4
_cell_length_a 6.9487(12)
_cell_length_b 12.624(2)
_cell_length_c 11.3238(15)
_cell_measurement_reflns_used 1063
_cell_measurement_temperature 150(2)
_cell_measurement_theta_max 26.16
_cell_measurement_theta_min 2.94
_cell_volume 991.5(3)
_computing_cell_refinement 'Bruker SMART'
_computing_data_collection 'Bruker SMART'
_computing_data_reduction 'Bruker SAINT'
_computing_molecular_graphics 'PLATON (Spek, 2009)'
_computing_publication_material 'SHELXL-2014 (Sheldrick, 2014)'
_computing_structure_refinement 'SHELXL-2014 (Sheldrick, 2014)'
_computing_structure_solution 'SHELXL-2014 (Sheldrick, 2014)'
_diffrn_ambient_temperature 150(2)
_diffrn_measured_fraction_theta_full 0.996
_diffrn_measured_fraction_theta_max 0.995
_diffrn_measurement_device_type ccd
_diffrn_measurement_method 'omega and phi scans'
_diffrn_radiation_type MoK\a
_diffrn_radiation_wavelength 0.71073
_diffrn_reflns_av_R_equivalents 0.0269
_diffrn_reflns_av_unetI/netI 0.0453
_diffrn_reflns_Laue_measured_fraction_full 0.996
_diffrn_reflns_Laue_measured_fraction_max 0.995
_diffrn_reflns_limit_h_max 8
_diffrn_reflns_limit_h_min -4
_diffrn_reflns_limit_k_max 15
_diffrn_reflns_limit_k_min -14
_diffrn_reflns_limit_l_max 14
_diffrn_reflns_limit_l_min -13
_diffrn_reflns_number 4103
_diffrn_reflns_point_group_measured_fraction_full 0.996
_diffrn_reflns_point_group_measured_fraction_max 0.995
_diffrn_reflns_theta_full 25.242
_diffrn_reflns_theta_max 26.337
_diffrn_reflns_theta_min 2.419
_diffrn_source 'fine-focus sealed tube'
_exptl_absorpt_coefficient_mu 0.115
_exptl_absorpt_correction_type multi-scan
_exptl_absorpt_process_details '(SADABS; Bruker, 2008)'
_exptl_crystal_colour colourless
_exptl_crystal_density_diffrn 1.414
_exptl_crystal_description block
_exptl_crystal_F_000 440
_exptl_crystal_preparation Luminescent
_exptl_crystal_recrystallization_method 'Re-crystallisation from solvent: dichloromethane'
_exptl_crystal_size_max 0.120
_exptl_crystal_size_mid 0.100
_exptl_crystal_size_min 0.080
_exptl_transmission_factor_max 0.7454
_exptl_transmission_factor_min 0.6893
_refine_diff_density_max 0.400
_refine_diff_density_min -0.334
_refine_diff_density_rms 0.070
_refine_ls_extinction_method none
_refine_ls_goodness_of_fit_ref 1.178
_refine_ls_hydrogen_treatment constr
_refine_ls_matrix_type full
_refine_ls_number_parameters 137
_refine_ls_number_reflns 2008
_refine_ls_number_restraints 0
_refine_ls_restrained_S_all 1.178
_refine_ls_R_factor_all 0.0781
_refine_ls_R_factor_gt 0.0603
_refine_ls_shift/su_max 0.000
_refine_ls_shift/su_mean 0.000
_refine_ls_structure_factor_coef Fsqd
_refine_ls_weighting_details 'w=1/[\s^2^(Fo^2^)+(0.0520P)^2^+0.6642P] where P=(Fo^2^+2Fc^2^)/3'
_refine_ls_weighting_scheme calc
_refine_ls_wR_factor_gt 0.1432
_refine_ls_wR_factor_ref 0.1552
_reflns_Friedel_coverage 0.000
_reflns_number_gt 1485
_reflns_number_total 2008
_reflns_threshold_expression 'I > 2\s(I)'
_cod_data_source_file c4nj00941j2.cif
_cod_data_source_block shelx
_cod_depositor_comments 'Adding full bibliography for 7054385--7054387.cif.'
_cod_database_code 7054387
_shelx_space_group_comment
;
The symmetry employed for this shelxl refinement is uniquely defined
by the following loop, which should always be used as a source of
symmetry information in preference to the above space-group names.
They are only intended as comments.
;
_shelx_estimated_absorpt_t_min 0.986
_shelx_estimated_absorpt_t_max 0.991
_shelxl_version_number 2014-3

loop_
_space_group_symop_operation_xyz
'x, y, z'
'-x, y+1/2, -z+1/2'
'-x, -y, -z'
'x, -y-1/2, z-1/2'

loop_
_atom_site_label
_atom_site_type_symbol
_atom_site_fract_x
_atom_site_fract_y
_atom_site_fract_z
_atom_site_U_iso_or_equiv
_atom_site_adp_type
_atom_site_occupancy
_atom_site_site_symmetry_order
_atom_site_calc_flag
_atom_site_refinement_flags_posn
_atom_site_refinement_flags_adp
F02 F 0.6351(2) 0.80649(13) 0.20698(13) 0.0403(5) Uani 1 1 d . .
F01 F 0.9598(2) 0.81488(12) 0.20625(13) 0.0376(5) Uani 1 1 d . .
O01 O 0.7936(3) 0.96153(14) 0.26891(15) 0.0330(5) Uani 1 1 d . .
N01 N 0.8187(3) 0.79903(16) 0.39383(17) 0.0224(5) Uani 1 1 d . .
C01 C 0.7616(3) 1.0171(2) 0.3664(2) 0.0251(6) Uani 1 1 d . .
C07 C 0.7964(3) 0.8565(2) 0.4860(2) 0.0241(5) Uani 1 1 d . .
H07 H 0.8036 0.8238 0.5617 0.029 Uiso 1 1 calc R U
C06 C 0.7611(3) 0.96822(19) 0.4780(2) 0.0227(5) Uani 1 1 d . .
C05 C 0.7323(4) 1.0290(2) 0.5786(2) 0.0286(6) Uani 1 1 d . .
H05 H 0.7334 0.9958 0.6540 0.034 Uiso 1 1 calc R U
C08 C 0.8591(4) 0.68429(19) 0.4087(2) 0.0266(6) Uani 1 1 d . .
H08A H 0.9212 0.6719 0.4885 0.032 Uiso 1 1 calc R U
H08B H 0.9509 0.6620 0.3500 0.032 Uiso 1 1 calc R U
C02 C 0.7342(4) 1.1262(2) 0.3582(2) 0.0302(6) Uani 1 1 d . .
H02 H 0.7363 1.1605 0.2836 0.036 Uiso 1 1 calc R U
C04 C 0.7024(4) 1.1367(2) 0.5693(2) 0.0323(6) Uani 1 1 d . .
H04 H 0.6811 1.1778 0.6375 0.039 Uiso 1 1 calc R U
C09 C 0.6793(4) 0.6173(2) 0.3937(2) 0.0316(6) Uani 1 1 d . .
H09A H 0.6224 0.6248 0.3118 0.038 Uiso 1 1 calc R U
H09B H 0.5833 0.6426 0.4484 0.038 Uiso 1 1 calc R U
C03 C 0.7039(4) 1.1843(2) 0.4586(3) 0.0334(6) Uani 1 1 d . .
H03 H 0.6836 1.2586 0.4519 0.040 Uiso 1 1 calc R U
B01 B 0.8006(4) 0.8470(2) 0.2651(2) 0.0262(6) Uani 1 1 d . .
C10 C 0.7241(4) 0.5010(2) 0.4188(2) 0.0358(7) Uani 1 1 d . .
H10B H 0.8287 0.4779 0.3705 0.054 Uiso 1 1 calc R U
H10A H 0.6089 0.4582 0.3992 0.054 Uiso 1 1 calc R U
H10C H 0.7637 0.4921 0.5027 0.054 Uiso 1 1 calc R U

loop_
_atom_site_aniso_label
_atom_site_aniso_U_11
_atom_site_aniso_U_22
_atom_site_aniso_U_33
_atom_site_aniso_U_23
_atom_site_aniso_U_13
_atom_site_aniso_U_12
F02 0.0480(11) 0.0411(10) 0.0297(9) 0.0054(7) -0.0127(7) -0.0083(8)
F01 0.0471(10) 0.0408(10) 0.0261(8) 0.0015(7) 0.0118(7) 0.0086(7)
O01 0.0546(13) 0.0253(10) 0.0194(9) 0.0030(7) 0.0054(8) 0.0020(8)
N01 0.0215(10) 0.0232(11) 0.0226(10) 0.0005(8) 0.0004(8) 0.0002(8)
C01 0.0218(12) 0.0257(14) 0.0278(13) -0.0013(11) 0.0003(10) -0.0017(10)
C07 0.0238(12) 0.0264(14) 0.0219(12) 0.0035(10) 0.0000(9) -0.0021(10)
C06 0.0199(12) 0.0249(14) 0.0234(12) 0.0005(10) 0.0012(9) -0.0021(9)
C05 0.0271(14) 0.0330(15) 0.0258(13) -0.0039(11) 0.0018(10) -0.0050(11)
C08 0.0303(14) 0.0212(13) 0.0282(13) 0.0036(10) 0.0020(10) 0.0034(10)
C02 0.0294(14) 0.0271(15) 0.0335(14) 0.0043(12) -0.0030(11) -0.0018(11)
C04 0.0280(14) 0.0321(16) 0.0368(15) -0.0120(12) 0.0018(11) -0.0022(11)
C09 0.0309(14) 0.0265(15) 0.0379(15) 0.0026(12) 0.0053(11) 0.0026(11)
C03 0.0269(14) 0.0246(15) 0.0479(17) -0.0058(13) -0.0033(11) -0.0014(11)
B01 0.0322(15) 0.0251(16) 0.0212(14) 0.0008(12) 0.0011(11) -0.0004(12)
C10 0.0420(17) 0.0264(15) 0.0396(16) 0.0006(12) 0.0065(12) 0.0002(12)

loop_
_atom_type_symbol
_atom_type_description
_atom_type_scat_dispersion_real
_atom_type_scat_dispersion_imag
_atom_type_scat_source
C C 0.0033 0.0016 'International Tables Vol C Tables 4.2.6.8 and 6.1.1.4'
H H 0.0000 0.0000 'International Tables Vol C Tables 4.2.6.8 and 6.1.1.4'
B B 0.0013 0.0007 'International Tables Vol C Tables 4.2.6.8 and 6.1.1.4'
N N 0.0061 0.0033 'International Tables Vol C Tables 4.2.6.8 and 6.1.1.4'
O O 0.0106 0.0060 'International Tables Vol C Tables 4.2.6.8 and 6.1.1.4'
F F 0.0171 0.0103 'International Tables Vol C Tables 4.2.6.8 and 6.1.1.4'

loop_
_geom_angle_atom_site_label_1
_geom_angle_atom_site_label_2
_geom_angle_atom_site_label_3
_geom_angle
C01 O01 B01 123.8(2)
C07 N01 C08 119.3(2)
C07 N01 B01 121.7(2)
C08 N01 B01 119.0(2)
O01 C01 C02 119.5(2)
O01 C01 C06 121.4(2)
C02 C01 C06 119.1(2)
N01 C07 C06 122.1(2)
N01 C07 H07 118.9
C06 C07 H07 118.9
C05 C06 C01 120.0(2)
C05 C06 C07 121.4(2)
C01 C06 C07 118.6(2)
C04 C05 C06 120.5(2)
C04 C05 H05 119.8
C06 C05 H05 119.8
N01 C08 C09 112.6(2)
N01 C08 H08A 109.1
C09 C08 H08A 109.1
N01 C08 H08B 109.1
C09 C08 H08B 109.1
H08A C08 H08B 107.8
C03 C02 C01 119.9(3)
C03 C02 H02 120.1
C01 C02 H02 120.1
C05 C04 C03 119.1(2)
C05 C04 H04 120.5
C03 C04 H04 120.5
C08 C09 C10 111.1(2)
C08 C09 H09A 109.4
C10 C09 H09A 109.4
C08 C09 H09B 109.4
C10 C09 H09B 109.4
H09A C09 H09B 108.0
C02 C03 C04 121.5(3)
C02 C03 H03 119.3
C04 C03 H03 119.3
F01 B01 F02 109.1(2)
F01 B01 O01 109.6(2)
F02 B01 O01 110.7(2)
F01 B01 N01 108.1(2)
F02 B01 N01 108.3(2)
O01 B01 N01 110.9(2)
C09 C10 H10B 109.5
C09 C10 H10A 109.5
H10B C10 H10A 109.5
C09 C10 H10C 109.5
H10B C10 H10C 109.5
H10A C10 H10C 109.5

loop_
_geom_bond_atom_site_label_1
_geom_bond_atom_site_label_2
_geom_bond_distance
F02 B01 1.388(3)
F01 B01 1.386(3)
O01 C01 1.338(3)
O01 B01 1.447(3)
N01 C07 1.288(3)
N01 C08 1.483(3)
N01 B01 1.577(3)
C01 C02 1.392(4)
C01 C06 1.407(3)
C07 C06 1.434(3)
C07 H07 0.9500
C06 C05 1.398(3)
C05 C04 1.379(4)
C05 H05 0.9500
C08 C09 1.510(4)
C08 H08A 0.9900
C08 H08B 0.9900
C02 C03 1.380(4)
C02 H02 0.9500
C04 C03 1.391(4)
C04 H04 0.9500
C09 C10 1.524(4)
C09 H09A 0.9900
C09 H09B 0.9900
C03 H03 0.9500
C10 H10B 0.9800
C10 H10A 0.9800
C10 H10C 0.9800

loop_
_geom_hbond_atom_site_label_D
_geom_hbond_atom_site_label_H
_geom_hbond_atom_site_label_A
_geom_hbond_distance_DH
_geom_hbond_distance_HA
_geom_hbond_distance_DA
_geom_hbond_angle_DHA
_geom_hbond_site_symmetry_A
C07 H07 F01 0.95 2.59 3.442(3) 149.5 4_576
C08 H08A F01 0.99 2.47 3.399(3) 156.3 4_576
C09 H09A F02 0.99 2.59 3.193(3) 119.5 .
